data_1517890
loop_
_publ_author_name
'Yin, Guo-Ping'
'Li, Liang-Chun'
'Zhang, Qing-Zhe'
'An, Yue-Wei'
'Zhu, Jing-Jing'
'Wang, Zhi-Min'
'Chou, Gui-Xin'
'Wang, Zheng-Tao'

_publ_section_title
;
 iNOS Inhibitory Activity of Sesquiterpenoids and a Monoterpenoid from the
 Rhizomes of Curcuma wenyujin.
;
_journal_issue 10
_journal_name_full 'Journal of natural products'
_journal_page_first 2161
_journal_page_last 2169
_journal_paper_doi 10.1021/np400984c
_journal_volume 77
_journal_year 2014
_chemical_formula_moiety 'C15 H24  O3'
_chemical_formula_sum 'C15 H24 N0 O3'
_chemical_formula_weight 252.34
_chemical_name_systematic
; 
 ? 
;
_space_group_IT_number 4
_symmetry_cell_setting monoclinic
_symmetry_space_group_name_Hall 'P 2yb'
_symmetry_space_group_name_H-M 'P 1 21 1'
_atom_sites_solution_hydrogens geom
_atom_sites_solution_primary direct
_atom_sites_solution_secondary difmap
_audit_creation_method SHELXL-97
_cell_angle_alpha 90.00
_cell_angle_beta 102.52(1)
_cell_angle_gamma 90.00
_cell_formula_units_Z 2
_cell_length_a 10.369(7)
_cell_length_b 5.883(9)
_cell_length_c 12.350(8)
_cell_measurement_reflns_used 865
_cell_measurement_temperature 295(2)
_cell_measurement_theta_max 71.9
_cell_measurement_theta_min 27.1
_cell_volume 735.4(13)
_computing_cell_refinement 'CrystalClear (Rigaku Inc., 2008)'
_computing_data_collection 'CrystalClear (Rigaku Inc., 2008)'
_computing_data_reduction 'CrystalClear (Rigaku Inc., 2008)'
_computing_molecular_graphics 'ORTEPII(Johnson,1976) and PLUTON(Spek,1990)'
_computing_publication_material 'SHELXL97(Sheldrick, 1997)'
_computing_structure_refinement 'SHELXL-97 (Sheldrick, 1997)'
_computing_structure_solution 'SHELXS-97 (Sheldrick, 1990)'
_diffrn_ambient_temperature 295(2)
_diffrn_detector_area_resol_mean 0
_diffrn_measured_fraction_theta_full 0.963
_diffrn_measured_fraction_theta_max 0.963
_diffrn_measurement_device_type CCD
_diffrn_measurement_method \w\k
_diffrn_radiation_monochromator Multilayer
_diffrn_radiation_source 'Sealed Tube'
_diffrn_radiation_type CuK\a
_diffrn_radiation_wavelength 1.54178
_diffrn_reflns_av_R_equivalents 0.0392
_diffrn_reflns_av_sigmaI/netI 0.0266
_diffrn_reflns_limit_h_max 12
_diffrn_reflns_limit_h_min -12
_diffrn_reflns_limit_k_max 6
_diffrn_reflns_limit_k_min -6
_diffrn_reflns_limit_l_max 15
_diffrn_reflns_limit_l_min -15
_diffrn_reflns_number 8119
_diffrn_reflns_theta_full 72.42
_diffrn_reflns_theta_max 72.42
_diffrn_reflns_theta_min 4.37
_diffrn_standards_decay_% 0
_diffrn_standards_interval_count 0
_diffrn_standards_interval_time 0
_diffrn_standards_number 0
_exptl_absorpt_coefficient_mu 0.619
_exptl_absorpt_correction_T_max 1.000
_exptl_absorpt_correction_T_min 0.656
_exptl_absorpt_correction_type multi-scan
_exptl_crystal_colour Colorless
_exptl_crystal_density_diffrn 1.140
_exptl_crystal_density_method 'not measured'
_exptl_crystal_description Column
_exptl_crystal_F_000 276
_exptl_crystal_size_max 0.61
_exptl_crystal_size_mid 0.22
_exptl_crystal_size_min 0.21
_refine_diff_density_max 0.305
_refine_diff_density_min -0.198
_refine_diff_density_rms 0.050
_refine_ls_abs_structure_details 'Flack H D (1983), Acta Cryst. A39, 876-881'
_refine_ls_abs_structure_Flack 0.0(4)
_refine_ls_extinction_method none
_refine_ls_goodness_of_fit_ref 1.064
_refine_ls_hydrogen_treatment mixed
_refine_ls_matrix_type full
_refine_ls_number_parameters 189
_refine_ls_number_reflns 2145
_refine_ls_number_restraints 6
_refine_ls_restrained_S_all 1.100
_refine_ls_R_factor_all 0.0569
_refine_ls_R_factor_gt 0.0538
_refine_ls_shift/su_max 0.005
_refine_ls_shift/su_mean 0.000
_refine_ls_structure_factor_coef Fsqd
_refine_ls_weighting_details 'calc w=1/[\s^2^(Fo^2^)+(0.1197P)^2^+0.0034P] where P=(Fo^2^+2Fc^2^)/3'
_refine_ls_weighting_scheme calc
_refine_ls_wR_factor_gt 0.1478
_refine_ls_wR_factor_ref 0.1565
_reflns_number_gt 1878
_reflns_number_total 2145
_reflns_threshold_expression >2sigma(I)
_cod_data_source_file np400984c_si_002.cif
_cod_data_source_block 5353
_cod_depositor_comments
;
The following automatic conversions were performed:
'__diffrn_radiation_type' tag replaced with '_diffrn_radiation_type'.

Automatic conversion script
Id: cif_correct_tags 1440 2010-10-19 06:21:57Z saulius 

The following automatic conversions were performed:

'_exptl_absorpt_correction_type' value 'Multi-scan' changed to
'multi-scan' according to
/home/saulius/struct/COD-crude-data--automatic-downloads/rss-feeds/ACS/lib/dictionaries/cif_core.dic
dictionary named 'cif_core.dic' version 2.4.2 from 2011-04-26.

Automatic conversion script
Id: cif_fix_values 2281 2013-09-26 08:29:07Z andrius 

 Adding full bibliography for 1517890.cif.
;
_cod_original_cell_volume 735(11)
_cod_original_sg_symbol_H-M 'P 21'
_cod_database_code 1517890

loop_
_symmetry_equiv_pos_as_xyz
'x, y, z'
'-x, y+1/2, -z'

loop_
_atom_site_label
_atom_site_type_symbol
_atom_site_fract_x
_atom_site_fract_y
_atom_site_fract_z
_atom_site_U_iso_or_equiv
_atom_site_adp_type
_atom_site_occupancy
_atom_site_symmetry_multiplicity
_atom_site_calc_flag
_atom_site_refinement_flags
_atom_site_disorder_assembly
_atom_site_disorder_group
O1 O -0.8448(2) -0.8524(6) -0.51034(15) 0.1003(9) Uani 1 1 d . . .
O2 O -0.69712(16) -0.4583(3) -0.15389(13) 0.0702(5) Uani 1 1 d . . .
H2A H -0.7535 -0.3957 -0.2014 0.105 Uiso 1 1 calc R . .
O3 O -0.94296(15) -0.4710(3) -0.31410(13) 0.0679(5) Uani 1 1 d . . .
H3A H -0.8714 -0.4265 -0.2783 0.102 Uiso 1 1 calc R . .
C1 C -0.8853(2) -0.7104(5) -0.15661(18) 0.0642(6) Uani 1 1 d . B .
H1A H -0.9130 -0.5848 -0.1148 0.077 Uiso 1 1 calc RD . .
C2 C -0.9715(2) -0.6924(5) -0.27445(19) 0.0653(6) Uani 1 1 d . . .
C3 C -0.9439(3) -0.8734(6) -0.3566(2) 0.0745(7) Uani 1 1 d . . .
H3B H -0.9287 -1.0176 -0.3179 0.089 Uiso 1 1 calc R . .
H3C H -1.0227 -0.8902 -0.4150 0.089 Uiso 1 1 calc R . .
C4 C -0.8291(2) -0.8278(5) -0.40983(18) 0.0682(6) Uani 1 1 d . . .
C5 C -0.7015(2) -0.7591(5) -0.33955(17) 0.0639(6) Uani 1 1 d . C .
C6 C -0.6767(2) -0.8403(5) -0.22036(18) 0.0681(6) Uani 1 1 d . . .
H6A H -0.5822 -0.8532 -0.1921 0.082 Uiso 1 1 calc R . .
H6B H -0.7143 -0.9911 -0.2192 0.082 Uiso 1 1 calc R . .
C7 C -0.7344(2) -0.6854(4) -0.14155(17) 0.0601(5) Uani 1 1 d . B .
C8 C -0.6820(3) -0.7638(6) -0.0205(2) 0.0797(8) Uani 1 1 d . . .
H8A H -0.5895 -0.8083 -0.0134 0.096 Uiso 1 1 calc R A 1
C10 C -0.9018(4) -0.9276(7) -0.0913(3) 0.0990(11) Uani 1 1 d D . .
C11 C -0.6158(2) -0.6275(6) -0.3780(2) 0.0741(8) Uani 1 1 d . . .
C13 C -0.6420(3) -0.5214(9) -0.4918(3) 0.1016(13) Uani 1 1 d . C .
H13A H -0.7246 -0.5762 -0.5346 0.152 Uiso 1 1 calc R . .
H13B H -0.5722 -0.5613 -0.5282 0.152 Uiso 1 1 calc R . .
H13C H -0.6459 -0.3591 -0.4851 0.152 Uiso 1 1 calc R . .
C14 C -1.1165(3) -0.7048(9) -0.2691(3) 0.1017(13) Uani 1 1 d . . .
H14A H -1.1703 -0.6968 -0.3429 0.152 Uiso 1 1 calc R . .
H14B H -1.1376 -0.5799 -0.2260 0.152 Uiso 1 1 calc R . .
H14C H -1.1332 -0.8454 -0.2352 0.152 Uiso 1 1 calc R . .
C15 C -0.6853(4) -0.5750(8) 0.0645(2) 0.0996(11) Uani 1 1 d . B .
H15A H -0.6514 -0.6325 0.1379 0.149 Uiso 1 1 calc R . .
H15B H -0.7746 -0.5246 0.0583 0.149 Uiso 1 1 calc R . .
H15C H -0.6318 -0.4498 0.0505 0.149 Uiso 1 1 calc R . .
C9 C -0.7569(15) -0.969(3) -0.0154(9) 0.096(3) Uani 0.60 1 d P B 1
H9A H -0.7626 -1.0004 0.0606 0.116 Uiso 0.60 1 calc PR B 1
H9B H -0.7148 -1.0972 -0.0430 0.116 Uiso 0.60 1 calc PR B 1
C9' C -0.797(3) -0.934(3) 0.0032(13) 0.123(8) Uani 0.40 1 d PD B 2
H9'A H -0.7633 -1.0870 0.0162 0.148 Uiso 0.40 1 calc PR B 2
H9'B H -0.8278 -0.8835 0.0682 0.148 Uiso 0.40 1 calc PR B 2
H10A H -0.952(5) -0.838(3) -0.047(3) 0.148 Uiso 1 1 d D . .
H10B H -0.929(4) -1.056(7) -0.155(3) 0.148 Uiso 1 1 d D . .
C12 C -0.4884(15) -0.534(3) -0.2999(16) 0.096(4) Uani 0.60 1 d P C 1
H12A H -0.4757 -0.6079 -0.2291 0.143 Uiso 0.60 1 calc PR C 1
H12B H -0.4972 -0.3731 -0.2904 0.143 Uiso 0.60 1 calc PR C 1
H12C H -0.4136 -0.5629 -0.3321 0.143 Uiso 0.60 1 calc PR C 1
C12' C -0.482(3) -0.589(6) -0.317(2) 0.100(7) Uani 0.40 1 d P C 2
H12D H -0.4694 -0.6581 -0.2450 0.150 Uiso 0.40 1 calc PR C 2
H12E H -0.4658 -0.4281 -0.3085 0.150 Uiso 0.40 1 calc PR C 2
H12F H -0.4208 -0.6539 -0.3567 0.150 Uiso 0.40 1 calc PR C 2

loop_
_atom_site_aniso_label
_atom_site_aniso_U_11
_atom_site_aniso_U_22
_atom_site_aniso_U_33
_atom_site_aniso_U_23
_atom_site_aniso_U_13
_atom_site_aniso_U_12
O1 0.0853(11) 0.147(3) 0.0624(9) -0.0274(13) 0.0033(8) -0.0196(13)
O2 0.0773(9) 0.0615(11) 0.0641(8) -0.0043(8) -0.0020(7) -0.0036(8)
O3 0.0658(7) 0.0690(12) 0.0621(8) 0.0099(8) -0.0007(6) 0.0087(8)
C1 0.0725(12) 0.0649(15) 0.0533(10) 0.0060(10) 0.0098(9) 0.0007(10)
C2 0.0575(10) 0.0757(17) 0.0594(12) 0.0005(11) 0.0055(8) -0.0056(10)
C3 0.0782(14) 0.0729(18) 0.0670(12) -0.0121(12) 0.0039(10) -0.0213(12)
C4 0.0706(12) 0.0719(17) 0.0563(10) -0.0141(11) 0.0012(8) -0.0006(11)
C5 0.0615(11) 0.0705(16) 0.0548(11) -0.0057(10) 0.0017(8) 0.0112(10)
C6 0.0747(13) 0.0664(16) 0.0575(11) 0.0021(11) 0.0015(9) 0.0178(11)
C7 0.0674(11) 0.0568(14) 0.0500(10) 0.0050(9) -0.0009(8) 0.0102(10)
C8 0.0891(16) 0.090(2) 0.0523(11) 0.0101(12) -0.0009(10) 0.0241(15)
C10 0.130(3) 0.086(3) 0.0851(19) 0.0221(17) 0.0335(18) -0.020(2)
C11 0.0563(10) 0.101(2) 0.0618(12) -0.0012(13) 0.0062(9) 0.0043(12)
C13 0.0863(16) 0.137(4) 0.0807(17) 0.023(2) 0.0166(13) -0.0007(19)
C14 0.0634(13) 0.160(4) 0.0818(17) -0.005(2) 0.0164(11) -0.0182(18)
C15 0.114(2) 0.117(3) 0.0556(13) -0.0095(16) -0.0082(13) 0.002(2)
C9 0.144(6) 0.090(5) 0.052(4) 0.009(3) 0.012(4) 0.009(5)
C9' 0.23(2) 0.082(11) 0.055(6) 0.033(6) 0.018(8) -0.032(11)
C12 0.061(4) 0.142(11) 0.083(6) -0.012(7) 0.013(3) -0.026(6)
C12' 0.067(6) 0.156(17) 0.075(8) -0.028(8) 0.011(5) 0.013(7)

loop_
_atom_type_symbol
_atom_type_description
_atom_type_scat_dispersion_real
_atom_type_scat_dispersion_imag
_atom_type_scat_source
C C 0.0181 0.0091 'International Tables Vol C Tables 4.2.6.8 and 6.1.1.4'
H H 0.0000 0.0000 'International Tables Vol C Tables 4.2.6.8 and 6.1.1.4'
N N 0.0311 0.0180 'International Tables Vol C Tables 4.2.6.8 and 6.1.1.4'
O O 0.0492 0.0322 'International Tables Vol C Tables 4.2.6.8 and 6.1.1.4'

loop_
_geom_angle_atom_site_label_1
_geom_angle_atom_site_label_2
_geom_angle_atom_site_label_3
_geom_angle
C7 O2 H2A 109.5
C2 O3 H3A 109.5
C2 C1 C10 116.4(2)
C2 C1 C7 118.28(18)
C10 C1 C7 103.9(2)
C2 C1 H1A 105.7
C10 C1 H1A 105.7
C7 C1 H1A 105.7
O3 C2 C14 109.5(3)
O3 C2 C1 105.28(19)
C14 C2 C1 109.5(2)
O3 C2 C3 108.62(19)
C14 C2 C3 108.8(2)
C1 C2 C3 115.1(2)
C4 C3 C2 116.2(2)
C4 C3 H3B 108.2
C2 C3 H3B 108.2
C4 C3 H3C 108.2
C2 C3 H3C 108.2
H3B C3 H3C 107.4
O1 C4 C5 122.3(2)
O1 C4 C3 118.6(2)
C5 C4 C3 119.1(2)
C11 C5 C4 122.0(2)
C11 C5 C6 122.7(2)
C4 C5 C6 115.3(2)
C5 C6 C7 114.7(2)
C5 C6 H6A 108.6
C7 C6 H6A 108.6
C5 C6 H6B 108.6
C7 C6 H6B 108.6
H6A C6 H6B 107.6
O2 C7 C1 111.88(19)
O2 C7 C6 109.8(2)
C1 C7 C6 112.9(2)
O2 C7 C8 109.9(2)
C1 C7 C8 102.9(2)
C6 C7 C8 109.28(19)
C9 C8 C15 118.9(4)
C9 C8 C7 102.3(5)
C15 C8 C7 113.0(3)
C9 C8 C9' 19.8(9)
C15 C8 C9' 101.2(7)
C7 C8 C9' 103.8(7)
C9 C8 H8A 107.4
C15 C8 H8A 107.4
C7 C8 H8A 107.4
C9' C8 H8A 124.2
C9' C10 C1 107.5(8)
C9' C10 C9 20.0(9)
C1 C10 C9 103.6(6)
C9' C10 H10A 87(3)
C1 C10 H10A 88.9(13)
C9 C10 H10A 107(3)
C9' C10 H10B 128(2)
C1 C10 H10B 104(3)
C9 C10 H10B 113(2)
H10A C10 H10B 134(3)
C5 C11 C12' 122.8(14)
C5 C11 C13 124.8(2)
C12' C11 C13 112.2(13)
C5 C11 C12 121.6(7)
C12' C11 C12 14.7(15)
C13 C11 C12 112.8(7)
C11 C13 H13A 109.5
C11 C13 H13B 109.5
H13A C13 H13B 109.5
C11 C13 H13C 109.5
H13A C13 H13C 109.5
H13B C13 H13C 109.5
C2 C14 H14A 109.5
C2 C14 H14B 109.5
H14A C14 H14B 109.5
C2 C14 H14C 109.5
H14A C14 H14C 109.5
H14B C14 H14C 109.5
C8 C15 H15A 109.5
C8 C15 H15B 109.5
H15A C15 H15B 109.5
C8 C15 H15C 109.5
H15A C15 H15C 109.5
H15B C15 H15C 109.5
C8 C9 C10 106.9(9)
C8 C9 H9A 110.3
C10 C9 H9A 110.3
C8 C9 H9B 110.3
C10 C9 H9B 110.3
H9A C9 H9B 108.6
C10 C9' C8 107.3(9)
C10 C9' H9'A 110.3
C8 C9' H9'A 110.3
C10 C9' H9'B 110.2
C8 C9' H9'B 110.2
H9'A C9' H9'B 108.5
C11 C12 H12A 109.5
C11 C12 H12B 109.5
H12A C12 H12B 109.5
C11 C12 H12C 109.5
H12A C12 H12C 109.5
H12B C12 H12C 109.5
C11 C12' H12D 109.5
C11 C12' H12E 109.5
H12D C12' H12E 109.5
C11 C12' H12F 109.5
H12D C12' H12F 109.5
H12E C12' H12F 109.5

loop_
_geom_bond_atom_site_label_1
_geom_bond_atom_site_label_2
_geom_bond_distance
O1 C4 1.225(3)
O2 C7 1.408(3)
O2 H2A 0.8200
O3 C2 1.444(3)
O3 H3A 0.8200
C1 C2 1.537(3)
C1 C10 1.540(4)
C1 C7 1.542(3)
C1 H1A 0.9800
C2 C14 1.521(3)
C2 C3 1.540(4)
C3 C4 1.503(4)
C3 H3B 0.9700
C3 H3C 0.9700
C4 C5 1.473(3)
C5 C11 1.340(4)
C5 C6 1.516(3)
C6 C7 1.545(3)
C6 H6A 0.9700
C6 H6B 0.9700
C7 C8 1.546(3)
C8 C9 1.444(17)
C8 C15 1.534(5)
C8 C9' 1.63(2)
C8 H8A 0.9800
C10 C9' 1.41(2)
C10 C9 1.608(15)
C10 H10A 0.989(19)
C10 H10B 1.081(17)
C11 C12' 1.45(3)
C11 C13 1.508(4)
C11 C12 1.558(17)
C13 H13A 0.9600
C13 H13B 0.9600
C13 H13C 0.9600
C14 H14A 0.9600
C14 H14B 0.9600
C14 H14C 0.9600
C15 H15A 0.9600
C15 H15B 0.9600
C15 H15C 0.9600
C9 H9A 0.9700
C9 H9B 0.9700
C9' H9'A 0.9700
C9' H9'B 0.9700
C12 H12A 0.9600
C12 H12B 0.9600
C12 H12C 0.9600
C12' H12D 0.9600
C12' H12E 0.9600
C12' H12F 0.9600
